data_4342682
loop_
_publ_author_name
'Ortega-Villar, Norma'
'Guerrero-Estrada, Areli Yesareth'
'Pi\~neiro-L\'opez, Luc\'ia'
'Mu\~noz, M Carmen'
'Flores-\'Alamo, Marcos'
'Moreno-Esparza, Rafael'
'Real, Jos\'e A'
'Ugalde-Sald\'ivar, V\'ictor M'

_publ_section_title
;
 Spin Crossover Behavior in a Series of Iron(III) Alkoxide Complexes.
;
_journal_issue 7
_journal_name_full 'Inorganic chemistry'
_journal_page_first 3413
_journal_page_last 3421
_journal_paper_doi 10.1021/ic503081x
_journal_volume 54
_journal_year 2015
_chemical_formula_moiety 'C31 H38 Fe N5 O, 2(F6 P)'
_chemical_formula_sum 'C31 H38 F12 Fe N5 O P2'
_chemical_formula_weight 842.45
_chemical_name_systematic
;
 ?
;
_space_group_IT_number 61
_symmetry_cell_setting orthorhombic
_symmetry_Int_Tables_number 61
_symmetry_space_group_name_Hall '-P 2ac 2ab'
_symmetry_space_group_name_H-M 'P b c a'
_atom_sites_solution_hydrogens geom
_audit_conform_dict_location ftp://ftp.iucr.org/pub/cif_core.dic
_audit_conform_dict_name cif_core.dic
_audit_conform_dict_version 2.4.3
_audit_creation_date 2014-05-20T13:40:17-00:00
_audit_creation_method 'WinGX routine CIF_UPDATE'
_cell_angle_alpha 90
_cell_angle_beta 90
_cell_angle_gamma 90
_cell_formula_units_Z 8
_cell_length_a 18.3065(4)
_cell_length_b 19.1694(5)
_cell_length_c 19.7073(5)
_cell_measurement_reflns_used 13147
_cell_measurement_temperature 130(2)
_cell_measurement_theta_max 67.6931
_cell_measurement_theta_min 3.3355
_cell_volume 6915.8(3)
_computing_cell_refinement
;
        CrysAlisPro, Oxford Diffraction Ltd.,
        Version 1.171.33.66 (release 28-04-2010 CrysAlis171 .NET)
        (compiled Apr 28 2010,14:27:37)
;
_computing_data_collection
;
        CrysAlisPro, Oxford Diffraction Ltd.,
        Version 1.171.33.66 (release 28-04-2010 CrysAlis171 .NET)
        (compiled Apr 28 2010,14:27:37)
;
_computing_data_reduction
;
        CrysAlisPro, Oxford Diffraction Ltd.,
        Version 1.171.33.66 (release 28-04-2010 CrysAlis171 .NET)
        (compiled Apr 28 2010,14:27:37)
;
_computing_structure_refinement 'SHELXL-2013 (Sheldrick, 2008)'
_diffrn_ambient_temperature 130(2)
_diffrn_detector_area_resol_mean 10.4685
_diffrn_measured_fraction_theta_full 1
_diffrn_measured_fraction_theta_max 1
_diffrn_measurement_device_type 'Xcalibur, Atlas, Gemini'
_diffrn_measurement_method '\w scans'
_diffrn_orient_matrix_UB_11 -0.0600147
_diffrn_orient_matrix_UB_12 0.0563488
_diffrn_orient_matrix_UB_13 -0.0006493
_diffrn_orient_matrix_UB_21 -0.0266268
_diffrn_orient_matrix_UB_22 -0.0249895
_diffrn_orient_matrix_UB_23 0.0700233
_diffrn_orient_matrix_UB_31 0.0527096
_diffrn_orient_matrix_UB_32 0.0515329
_diffrn_orient_matrix_UB_33 0.034702
_diffrn_radiation_monochromator graphite
_diffrn_radiation_type CuK\a
_diffrn_radiation_wavelength 1.54184
_diffrn_reflns_av_R_equivalents 0.0363
_diffrn_reflns_av_unetI/netI 0.0486
_diffrn_reflns_Laue_measured_fraction_full 1
_diffrn_reflns_Laue_measured_fraction_max 1
_diffrn_reflns_limit_h_max 22
_diffrn_reflns_limit_h_min -22
_diffrn_reflns_limit_k_max 23
_diffrn_reflns_limit_k_min -16
_diffrn_reflns_limit_l_max 23
_diffrn_reflns_limit_l_min -22
_diffrn_reflns_number 27699
_diffrn_reflns_point_group_measured_fraction_full 1
_diffrn_reflns_point_group_measured_fraction_max 1
_diffrn_reflns_theta_full 67.684
_diffrn_reflns_theta_max 68.107
_diffrn_reflns_theta_min 4.023
_exptl_absorpt_coefficient_mu 5.288
_exptl_absorpt_correction_T_max 0.489
_exptl_absorpt_correction_T_min 0.31
_exptl_absorpt_correction_type analytical
_exptl_absorpt_process_details
;
        CrysAlisPro, Oxford Diffraction Ltd.,
        Version 1.171.33.66 (release 28-04-2010 CrysAlis171 .NET)
        (compiled Apr 28 2010,14:27:37)
Analytical numeric absorption correction using a multifaceted crystal
                        model based on expressions derived by R.C. Clark & J.S.
        (Clark, R. C. & Reid, J. S. (1995). Acta Cryst. A51, 887-897)
;
_exptl_crystal_colour 'dark brown'
_exptl_crystal_density_diffrn 1.618
_exptl_crystal_description prism
_exptl_crystal_F_000 3448
_exptl_crystal_size_max 0.2473
_exptl_crystal_size_mid 0.2308
_exptl_crystal_size_min 0.1668
_refine_diff_density_max 0.382
_refine_diff_density_min -0.443
_refine_diff_density_rms 0.056
_refine_ls_extinction_method none
_refine_ls_goodness_of_fit_ref 1.062
_refine_ls_hydrogen_treatment constr
_refine_ls_matrix_type full
_refine_ls_number_parameters 470
_refine_ls_number_reflns 6309
_refine_ls_number_restraints 0
_refine_ls_restrained_S_all 1.062
_refine_ls_R_factor_all 0.0414
_refine_ls_R_factor_gt 0.0337
_refine_ls_shift/su_max 0.001
_refine_ls_shift/su_mean 0
_refine_ls_structure_factor_coef Fsqd
_refine_ls_weighting_details 'w=1/[\s^2^(Fo^2^)+(0.0532P)^2^+2.4857P] where P=(Fo^2^+2Fc^2^)/3'
_refine_ls_weighting_scheme calc
_refine_ls_wR_factor_gt 0.0889
_refine_ls_wR_factor_ref 0.0915
_reflns_number_gt 5279
_reflns_number_total 6309
_reflns_threshold_expression 'I > 2\s(I)'
_cod_data_source_file ic503081x_si_007.cif
_cod_data_source_block febzbuto-130k-RF
_cod_depositor_comments 'Adding full bibliography for 4342677--4342686.cif.'
_cod_database_code 4342682

loop_
_symmetry_equiv_pos_as_xyz
'x, y, z'
'-x+1/2, -y, z+1/2'
'x+1/2, -y+1/2, -z'
'-x, y+1/2, -z+1/2'
'-x, -y, -z'
'x-1/2, y, -z-1/2'
'-x-1/2, y-1/2, z'
'x, -y-1/2, z-1/2'

loop_
_atom_site_label
_atom_site_type_symbol
_atom_site_fract_x
_atom_site_fract_y
_atom_site_fract_z
_atom_site_U_iso_or_equiv
_atom_site_adp_type
_atom_site_occupancy
_atom_site_calc_flag
C1 C 0.83156(12) 0.90061(11) 0.42259(12) 0.0235(5) Uani 1 d
H1 H 0.8485 0.9164 0.3797 0.028 Uiso 1 calc
C2 C 0.87064(13) 0.91677(12) 0.47991(13) 0.0285(5) Uani 1 d
H2 H 0.9129 0.9454 0.477 0.034 Uiso 1 calc
C3 C 0.84797(14) 0.89097(13) 0.54161(13) 0.0306(6) Uani 1 d
H3 H 0.8747 0.9012 0.5817 0.037 Uiso 1 calc
C4 C 0.78615(13) 0.85017(12) 0.54461(12) 0.0245(5) Uani 1 d
H4 H 0.7708 0.8306 0.5866 0.029 Uiso 1 calc
C5 C 0.74682(12) 0.83796(10) 0.48645(11) 0.0187(4) Uani 1 d
C6 C 0.67432(12) 0.80124(11) 0.48422(10) 0.0202(5) Uani 1 d
H6A H 0.6728 0.764 0.5189 0.024 Uiso 1 calc
H6B H 0.6344 0.8347 0.4938 0.024 Uiso 1 calc
C7 C 0.70584(12) 0.70294(11) 0.41085(11) 0.0198(5) Uani 1 d
H7A H 0.729 0.6932 0.4552 0.024 Uiso 1 calc
H7B H 0.671 0.6647 0.4012 0.024 Uiso 1 calc
C8 C 0.76319(12) 0.70390(10) 0.35721(10) 0.0178(4) Uani 1 d
C9 C 0.80678(14) 0.64657(11) 0.34419(12) 0.0249(5) Uani 1 d
H9 H 0.8013 0.6052 0.3703 0.03 Uiso 1 calc
C10 C 0.85835(14) 0.64979(12) 0.29300(13) 0.0298(5) Uani 1 d
H10 H 0.8882 0.6106 0.283 0.036 Uiso 1 calc
C11 C 0.86559(12) 0.71115(12) 0.25664(12) 0.0249(5) Uani 1 d
H11 H 0.9004 0.7146 0.221 0.03 Uiso 1 calc
C12 C 0.82175(12) 0.76721(11) 0.27272(11) 0.0207(5) Uani 1 d
H12 H 0.8277 0.8096 0.2483 0.025 Uiso 1 calc
C13 C 0.58644(11) 0.76218(11) 0.39555(10) 0.0186(4) Uani 1 d
H13A H 0.558 0.8038 0.4094 0.022 Uiso 1 calc
H13B H 0.5653 0.7207 0.4181 0.022 Uiso 1 calc
C14 C 0.58395(12) 0.75350(11) 0.31904(11) 0.0201(5) Uani 1 d
H14A H 0.6065 0.7084 0.3064 0.024 Uiso 1 calc
H14B H 0.5325 0.7529 0.3037 0.024 Uiso 1 calc
C15 C 0.57610(12) 0.87456(11) 0.27538(11) 0.0201(5) Uani 1 d
H15A H 0.5929 0.9015 0.2354 0.024 Uiso 1 calc
H15B H 0.5254 0.859 0.2665 0.024 Uiso 1 calc
C16 C 0.57669(12) 0.92072(11) 0.33633(10) 0.0181(4) Uani 1 d
C17 C 0.52196(13) 0.96885(11) 0.34838(11) 0.0222(5) Uani 1 d
H17 H 0.4802 0.9708 0.3198 0.027 Uiso 1 calc
C18 C 0.52896(13) 1.01394(12) 0.40256(12) 0.0262(5) Uani 1 d
H18 H 0.4917 1.047 0.4122 0.031 Uiso 1 calc
C19 C 0.59072(13) 1.01040(11) 0.44260(12) 0.0260(5) Uani 1 d
H19 H 0.5968 1.0414 0.4798 0.031 Uiso 1 calc
C20 C 0.64307(13) 0.96180(11) 0.42820(11) 0.0223(5) Uani 1 d
H20 H 0.6856 0.9598 0.4558 0.027 Uiso 1 calc
C21 C 0.65295(12) 0.78915(11) 0.21567(10) 0.0193(4) Uani 1 d
H21A H 0.6933 0.8208 0.2026 0.023 Uiso 1 calc
H21B H 0.6737 0.7417 0.2204 0.023 Uiso 1 calc
C22 C 0.59770(13) 0.78810(11) 0.15888(10) 0.0198(4) Uani 1 d
C23 C 0.59882(14) 0.84123(11) 0.11074(11) 0.0263(5) Uani 1 d
H23 H 0.6337 0.8777 0.1145 0.032 Uiso 1 calc
C24 C 0.54919(15) 0.84135(13) 0.05703(12) 0.0322(6) Uani 1 d
H24 H 0.5502 0.8779 0.0245 0.039 Uiso 1 calc
C25 C 0.49893(14) 0.78856(14) 0.05129(12) 0.0334(6) Uani 1 d
H25 H 0.4653 0.7885 0.0146 0.04 Uiso 1 calc
C26 C 0.49693(14) 0.73532(14) 0.09872(12) 0.0318(6) Uani 1 d
H26 H 0.4619 0.699 0.0946 0.038 Uiso 1 calc
C27 C 0.54602(13) 0.73493(13) 0.15221(12) 0.0270(5) Uani 1 d
H27 H 0.5445 0.6982 0.1846 0.032 Uiso 1 calc
C28 C 0.74449(13) 0.96943(11) 0.27791(12) 0.0241(5) Uani 1 d
H28A H 0.7619 0.994 0.319 0.029 Uiso 1 calc
H28B H 0.693 0.9829 0.2696 0.029 Uiso 1 calc
C29 C 0.79138(14) 0.98866(12) 0.21741(13) 0.0295(5) Uani 1 d
H29A H 0.7743 0.9618 0.1775 0.035 Uiso 1 calc
H29B H 0.8423 0.9742 0.2268 0.035 Uiso 1 calc
C30 C 0.79103(14) 1.06559(13) 0.19951(13) 0.0307(6) Uani 1 d
H30A H 0.741 1.0798 0.1863 0.037 Uiso 1 calc
H30B H 0.8053 1.0932 0.2398 0.037 Uiso 1 calc
C31 C 0.84330(15) 1.08083(15) 0.14173(14) 0.0392(7) Uani 1 d
H31A H 0.8933 1.0696 0.1559 0.059 Uiso 1 calc
H31B H 0.8403 1.1304 0.1297 0.059 Uiso 1 calc
H31C H 0.8301 1.0524 0.1023 0.059 Uiso 1 calc
O1 O 0.75007(8) 0.89649(7) 0.28672(8) 0.0218(3) Uani 1 d
N1 N 0.76982(10) 0.86287(9) 0.42596(9) 0.0176(4) Uani 1 d
N2 N 0.66481(9) 0.77058(9) 0.41519(8) 0.0158(4) Uani 1 d
N3 N 0.77085(9) 0.76401(9) 0.32175(9) 0.0170(4) Uani 1 d
N4 N 0.62403(9) 0.81209(9) 0.28441(8) 0.0159(4) Uani 1 d
N5 N 0.63642(10) 0.91612(9) 0.37569(9) 0.0175(4) Uani 1 d
Fe1 Fe 0.70589(2) 0.84190(2) 0.34871(2) 0.01494(9) Uani 1 d
P1 P 0.37211(3) 0.83110(3) 0.42014(3) 0.02358(14) Uani 1 d
P2 P 0.51729(3) 0.54902(3) 0.33844(3) 0.02259(14) Uani 1 d
F1 F 0.33496(10) 0.90496(8) 0.43356(9) 0.0527(5) Uani 1 d
F2 F 0.29718(8) 0.80247(8) 0.38876(8) 0.0391(4) Uani 1 d
F3 F 0.40983(8) 0.75758(7) 0.40595(7) 0.0307(3) Uani 1 d
F4 F 0.44718(7) 0.85966(7) 0.45215(7) 0.0294(3) Uani 1 d
F5 F 0.39759(10) 0.85687(8) 0.34667(7) 0.0423(4) Uani 1 d
F6 F 0.34794(8) 0.80520(9) 0.49377(7) 0.0414(4) Uani 1 d
F7 F 0.49061(9) 0.62508(7) 0.36103(8) 0.0394(4) Uani 1 d
F8 F 0.43597(8) 0.53075(7) 0.31455(8) 0.0366(3) Uani 1 d
F9 F 0.54388(8) 0.47363(7) 0.31519(7) 0.0361(4) Uani 1 d
F10 F 0.59866(8) 0.56772(9) 0.36190(9) 0.0484(4) Uani 1 d
F11 F 0.53496(9) 0.57922(8) 0.26436(8) 0.0426(4) Uani 1 d
F12 F 0.49912(9) 0.51996(8) 0.41217(7) 0.0396(4) Uani 1 d

loop_
_atom_site_aniso_label
_atom_site_aniso_U_11
_atom_site_aniso_U_22
_atom_site_aniso_U_33
_atom_site_aniso_U_23
_atom_site_aniso_U_13
_atom_site_aniso_U_12
C1 0.0228(12) 0.0222(11) 0.0256(12) -0.0003(9) 0.0011(9) -0.0010(9)
C2 0.0201(12) 0.0285(13) 0.0370(14) -0.0025(10) -0.0046(10) -0.0030(10)
C3 0.0286(13) 0.0342(13) 0.0289(13) -0.0086(10) -0.0120(11) 0.0028(11)
C4 0.0279(13) 0.0286(12) 0.0171(11) -0.0006(9) -0.0034(9) 0.0029(10)
C5 0.0204(11) 0.0179(10) 0.0178(11) -0.0008(8) -0.0009(9) 0.0019(8)
C6 0.0254(12) 0.0257(11) 0.0095(10) -0.0015(8) -0.0004(9) -0.0030(9)
C7 0.0232(12) 0.0188(10) 0.0173(11) 0.0029(8) -0.0026(9) -0.0014(8)
C8 0.0192(11) 0.0171(10) 0.0170(10) -0.0007(8) -0.0050(9) -0.0029(8)
C9 0.0311(13) 0.0177(11) 0.0258(12) -0.0002(9) -0.0022(10) 0.0008(9)
C10 0.0287(13) 0.0273(12) 0.0333(14) -0.0077(10) 0.0000(11) 0.0083(10)
C11 0.0216(12) 0.0335(13) 0.0195(11) -0.0034(9) 0.0023(9) 0.0025(10)
C12 0.0196(11) 0.0258(11) 0.0166(11) 0.0003(8) -0.0007(9) -0.0006(9)
C13 0.0173(11) 0.0218(10) 0.0167(11) 0.0009(8) 0.0004(8) -0.0038(8)
C14 0.0214(11) 0.0217(11) 0.0172(11) 0.0007(8) -0.0025(9) -0.0030(9)
C15 0.0229(11) 0.0205(10) 0.0169(11) -0.0018(8) -0.0046(9) 0.0053(9)
C16 0.0239(11) 0.0164(10) 0.0140(10) 0.0020(8) 0.0024(9) -0.0004(8)
C17 0.0232(12) 0.0223(11) 0.0212(11) 0.0007(9) 0.0010(9) 0.0029(9)
C18 0.0304(13) 0.0216(11) 0.0265(13) -0.0034(9) 0.0052(10) 0.0062(10)
C19 0.0355(14) 0.0211(11) 0.0214(12) -0.0071(9) 0.0011(10) -0.0005(10)
C20 0.0284(12) 0.0206(11) 0.0178(11) -0.0029(8) -0.0023(9) -0.0020(9)
C21 0.0232(11) 0.0226(11) 0.0122(10) -0.0039(8) 0.0001(9) 0.0022(9)
C22 0.0242(11) 0.0224(11) 0.0129(10) -0.0055(8) 0.0001(9) 0.0046(9)
C23 0.0371(14) 0.0245(12) 0.0173(11) -0.0037(9) -0.0027(10) 0.0033(10)
C24 0.0453(16) 0.0345(13) 0.0170(12) -0.0020(10) -0.0041(11) 0.0137(12)
C25 0.0327(14) 0.0484(15) 0.0191(12) -0.0126(11) -0.0086(10) 0.0149(12)
C26 0.0282(13) 0.0442(15) 0.0229(13) -0.0114(10) -0.0022(10) -0.0042(11)
C27 0.0325(13) 0.0304(12) 0.0181(12) -0.0039(9) -0.0010(10) -0.0008(10)
C28 0.0274(12) 0.0196(10) 0.0254(12) 0.0044(9) 0.0023(10) 0.0011(9)
C29 0.0298(13) 0.0271(12) 0.0315(14) 0.0055(10) 0.0057(11) 0.0021(10)
C30 0.0328(14) 0.0281(13) 0.0312(13) 0.0065(10) 0.0038(11) 0.0001(10)
C31 0.0351(15) 0.0413(15) 0.0411(16) 0.0166(12) 0.0046(12) 0.0023(12)
O1 0.0289(9) 0.0180(7) 0.0186(8) 0.0031(6) 0.0036(6) 0.0007(6)
N1 0.0200(9) 0.0170(8) 0.0158(9) -0.0006(7) -0.0016(7) -0.0005(7)
N2 0.0183(9) 0.0178(8) 0.0114(8) -0.0003(7) -0.0013(7) -0.0022(7)
N3 0.0183(9) 0.0191(9) 0.0138(9) 0.0009(7) -0.0019(7) 0.0001(7)
N4 0.0199(9) 0.0164(8) 0.0115(8) -0.0016(6) -0.0007(7) 0.0009(7)
N5 0.0216(9) 0.0172(9) 0.0137(9) -0.0008(7) 0.0005(7) -0.0004(7)
Fe1 0.01758(18) 0.01557(16) 0.01168(17) -0.00013(12) -0.00063(13) 0.00003(13)
P1 0.0262(3) 0.0261(3) 0.0184(3) -0.0033(2) -0.0044(2) 0.0021(2)
P2 0.0233(3) 0.0209(3) 0.0237(3) -0.0026(2) 0.0016(2) 0.0004(2)
F1 0.0579(11) 0.0417(9) 0.0585(11) -0.0207(8) -0.0282(9) 0.0248(8)
F2 0.0318(8) 0.0486(9) 0.0369(9) -0.0048(7) -0.0127(7) -0.0032(7)
F3 0.0373(8) 0.0247(7) 0.0301(8) -0.0052(5) -0.0014(6) 0.0024(6)
F4 0.0299(7) 0.0312(7) 0.0271(7) -0.0060(6) -0.0057(6) -0.0021(6)
F5 0.0629(11) 0.0402(8) 0.0239(8) 0.0078(6) -0.0101(7) -0.0176(8)
F6 0.0324(8) 0.0715(11) 0.0204(8) -0.0011(7) 0.0053(6) -0.0054(8)
F7 0.0436(9) 0.0220(7) 0.0527(10) -0.0086(6) 0.0144(8) 0.0009(6)
F8 0.0278(8) 0.0361(8) 0.0459(9) 0.0014(7) -0.0078(7) -0.0009(6)
F9 0.0421(9) 0.0261(7) 0.0402(9) -0.0077(6) 0.0001(7) 0.0089(6)
F10 0.0279(8) 0.0568(10) 0.0604(11) -0.0195(8) -0.0049(8) -0.0054(7)
F11 0.0548(10) 0.0404(9) 0.0326(8) 0.0075(7) 0.0147(7) 0.0010(7)
F12 0.0490(9) 0.0445(9) 0.0253(8) 0.0067(6) 0.0040(7) 0.0084(7)

loop_
_atom_type_symbol
_atom_type_description
_atom_type_scat_dispersion_real
_atom_type_scat_dispersion_imag
_atom_type_scat_source
C C 0.0181 0.0091 'International Tables Vol C Tables 4.2.6.8 and 6.1.1.4'
H H 0 0 'International Tables Vol C Tables 4.2.6.8 and 6.1.1.4'
O O 0.0492 0.0322 'International Tables Vol C Tables 4.2.6.8 and 6.1.1.4'
N N 0.0311 0.018 'International Tables Vol C Tables 4.2.6.8 and 6.1.1.4'
Fe Fe -1.1336 3.1974 'International Tables Vol C Tables 4.2.6.8 and 6.1.1.4'
P P 0.2955 0.4335 'International Tables Vol C Tables 4.2.6.8 and 6.1.1.4'
F F 0.0727 0.0534 'International Tables Vol C Tables 4.2.6.8 and 6.1.1.4'

loop_
_exptl_crystal_face_index_h
_exptl_crystal_face_index_k
_exptl_crystal_face_index_l
_exptl_crystal_face_perp_dist
0 1 0 0.1154
0 0 -1 0.0834
2 0 1 0.1202
-1 0 0 0.1357
0 -1 0 0.1154
1 1 0 0.1388
1 0 0 0.1114
-1 0 -1 0.1338
0 0 1 0.0834

loop_
_geom_angle_atom_site_label_1
_geom_angle_atom_site_label_2
_geom_angle_atom_site_label_3
_geom_angle
N1 C1 C2 121.3(2)
N1 C1 H1 119.4
C2 C1 H1 119.4
C1 C2 C3 119.3(2)
C1 C2 H2 120.4
C3 C2 H2 120.4
C2 C3 C4 119.3(2)
C2 C3 H3 120.3
C4 C3 H3 120.3
C5 C4 C3 119.5(2)
C5 C4 H4 120.3
C3 C4 H4 120.3
N1 C5 C4 120.8(2)
N1 C5 C6 114.50(18)
C4 C5 C6 124.5(2)
N2 C6 C5 108.31(17)
N2 C6 H6A 110
C5 C6 H6A 110
N2 C6 H6B 110
C5 C6 H6B 110
H6A C6 H6B 108.4
C8 C7 N2 112.48(17)
C8 C7 H7A 109.1
N2 C7 H7A 109.1
C8 C7 H7B 109.1
N2 C7 H7B 109.1
H7A C7 H7B 107.8
N3 C8 C9 121.4(2)
N3 C8 C7 116.70(18)
C9 C8 C7 121.91(19)
C8 C9 C10 119.6(2)
C8 C9 H9 120.2
C10 C9 H9 120.2
C9 C10 C11 118.8(2)
C9 C10 H10 120.6
C11 C10 H10 120.6
C12 C11 C10 119.2(2)
C12 C11 H11 120.4
C10 C11 H11 120.4
N3 C12 C11 122.2(2)
N3 C12 H12 118.9
C11 C12 H12 118.9
N2 C13 C14 107.33(17)
N2 C13 H13A 110.2
C14 C13 H13A 110.2
N2 C13 H13B 110.2
C14 C13 H13B 110.2
H13A C13 H13B 108.5
N4 C14 C13 110.73(16)
N4 C14 H14A 109.5
C13 C14 H14A 109.5
N4 C14 H14B 109.5
C13 C14 H14B 109.5
H14A C14 H14B 108.1
C16 C15 N4 112.02(17)
C16 C15 H15A 109.2
N4 C15 H15A 109.2
C16 C15 H15B 109.2
N4 C15 H15B 109.2
H15A C15 H15B 107.9
N5 C16 C17 122.31(19)
N5 C16 C15 115.59(18)
C17 C16 C15 121.9(2)
C18 C17 C16 118.9(2)
C18 C17 H17 120.5
C16 C17 H17 120.5
C17 C18 C19 119.2(2)
C17 C18 H18 120.4
C19 C18 H18 120.4
C20 C19 C18 119.3(2)
C20 C19 H19 120.3
C18 C19 H19 120.3
N5 C20 C19 122.3(2)
N5 C20 H20 118.9
C19 C20 H20 118.9
C22 C21 N4 115.58(17)
C22 C21 H21A 108.4
N4 C21 H21A 108.4
C22 C21 H21B 108.4
N4 C21 H21B 108.4
H21A C21 H21B 107.4
C23 C22 C27 118.7(2)
C23 C22 C21 119.1(2)
C27 C22 C21 122.3(2)
C22 C23 C24 120.6(2)
C22 C23 H23 119.7
C24 C23 H23 119.7
C25 C24 C23 119.9(2)
C25 C24 H24 120.1
C23 C24 H24 120.1
C24 C25 C26 120.4(2)
C24 C25 H25 119.8
C26 C25 H25 119.8
C25 C26 C27 120.0(2)
C25 C26 H26 120
C27 C26 H26 120
C26 C27 C22 120.5(2)
C26 C27 H27 119.8
C22 C27 H27 119.8
O1 C28 C29 107.25(18)
O1 C28 H28A 110.3
C29 C28 H28A 110.3
O1 C28 H28B 110.3
C29 C28 H28B 110.3
H28A C28 H28B 108.5
C28 C29 C30 114.7(2)
C28 C29 H29A 108.6
C30 C29 H29A 108.6
C28 C29 H29B 108.6
C30 C29 H29B 108.6
H29A C29 H29B 107.6
C31 C30 C29 111.1(2)
C31 C30 H30A 109.4
C29 C30 H30A 109.4
C31 C30 H30B 109.4
C29 C30 H30B 109.4
H30A C30 H30B 108
C30 C31 H31A 109.5
C30 C31 H31B 109.5
H31A C31 H31B 109.5
C30 C31 H31C 109.5
H31A C31 H31C 109.5
H31B C31 H31C 109.5
C28 O1 Fe1 128.77(14)
C1 N1 C5 119.73(19)
C1 N1 Fe1 125.01(15)
C5 N1 Fe1 115.23(14)
C6 N2 C13 112.99(16)
C6 N2 C7 109.50(16)
C13 N2 C7 111.88(16)
C6 N2 Fe1 106.19(12)
C13 N2 Fe1 105.07(12)
C7 N2 Fe1 111.00(12)
C12 N3 C8 118.78(18)
C12 N3 Fe1 125.08(14)
C8 N3 Fe1 116.13(14)
C15 N4 C14 111.44(16)
C15 N4 C21 109.28(15)
C14 N4 C21 110.99(16)
C15 N4 Fe1 106.26(12)
C14 N4 Fe1 106.55(12)
C21 N4 Fe1 112.22(13)
C16 N5 C20 118.01(18)
C16 N5 Fe1 114.50(14)
C20 N5 Fe1 127.49(15)
O1 Fe1 N1 98.02(7)
O1 Fe1 N5 93.04(7)
N1 Fe1 N5 91.58(7)
O1 Fe1 N3 89.22(7)
N1 Fe1 N3 90.26(7)
N5 Fe1 N3 176.87(7)
O1 Fe1 N2 172.81(7)
N1 Fe1 N2 81.88(7)
N5 Fe1 N2 94.15(7)
N3 Fe1 N2 83.59(7)
O1 Fe1 N4 94.08(7)
N1 Fe1 N4 167.35(7)
N5 Fe1 N4 84.06(7)
N3 Fe1 N4 93.62(7)
N2 Fe1 N4 86.59(7)
F1 P1 F3 179.31(11)
F1 P1 F6 90.41(10)
F3 P1 F6 90.25(8)
F1 P1 F5 90.02(10)
F3 P1 F5 89.31(8)
F6 P1 F5 179.14(10)
F1 P1 F2 90.18(9)
F3 P1 F2 90.02(8)
F6 P1 F2 90.39(8)
F5 P1 F2 90.35(9)
F1 P1 F4 89.84(8)
F3 P1 F4 89.97(7)
F6 P1 F4 89.21(8)
F5 P1 F4 90.05(8)
F2 P1 F4 179.60(9)
F12 P2 F9 90.51(8)
F12 P2 F8 89.86(9)
F9 P2 F8 90.06(8)
F12 P2 F10 90.53(9)
F9 P2 F10 90.11(9)
F8 P2 F10 179.58(11)
F12 P2 F7 90.07(8)
F9 P2 F7 179.42(9)
F8 P2 F7 89.84(8)
F10 P2 F7 89.98(9)
F12 P2 F11 179.23(9)
F9 P2 F11 90.23(8)
F8 P2 F11 89.93(9)
F10 P2 F11 89.68(9)
F7 P2 F11 89.20(8)

loop_
_geom_bond_atom_site_label_1
_geom_bond_atom_site_label_2
_geom_bond_distance
C1 N1 1.344(3)
C1 C2 1.373(3)
C1 H1 0.95
C2 C3 1.377(4)
C2 H2 0.95
C3 C4 1.377(3)
C3 H3 0.95
C4 C5 1.374(3)
C4 H4 0.95
C5 N1 1.351(3)
C5 C6 1.503(3)
C6 N2 1.492(2)
C6 H6A 0.99
C6 H6B 0.99
C7 C8 1.490(3)
C7 N2 1.501(3)
C7 H7A 0.99
C7 H7B 0.99
C8 N3 1.355(3)
C8 C9 1.382(3)
C9 C10 1.383(3)
C9 H9 0.95
C10 C11 1.384(3)
C10 H10 0.95
C11 C12 1.378(3)
C11 H11 0.95
C12 N3 1.344(3)
C12 H12 0.95
C13 N2 1.495(3)
C13 C14 1.518(3)
C13 H13A 0.99
C13 H13B 0.99
C14 N4 1.505(3)
C14 H14A 0.99
C14 H14B 0.99
C15 C16 1.492(3)
C15 N4 1.495(3)
C15 H15A 0.99
C15 H15B 0.99
C16 N5 1.343(3)
C16 C17 1.383(3)
C17 C18 1.380(3)
C17 H17 0.95
C18 C19 1.380(3)
C18 H18 0.95
C19 C20 1.366(3)
C19 H19 0.95
C20 N5 1.361(3)
C20 H20 0.95
C21 C22 1.509(3)
C21 N4 1.519(3)
C21 H21A 0.99
C21 H21B 0.99
C22 C23 1.392(3)
C22 C27 1.397(3)
C23 C24 1.395(3)
C23 H23 0.95
C24 C25 1.372(4)
C24 H24 0.95
C25 C26 1.384(4)
C25 H25 0.95
C26 C27 1.385(3)
C26 H26 0.95
C27 H27 0.95
C28 O1 1.413(2)
C28 C29 1.515(3)
C28 H28A 0.99
C28 H28B 0.99
C29 C30 1.516(3)
C29 H29A 0.99
C29 H29B 0.99
C30 C31 1.516(3)
C30 H30A 0.99
C30 H30B 0.99
C31 H31A 0.98
C31 H31B 0.98
C31 H31C 0.98
O1 Fe1 1.8005(15)
N1 Fe1 1.9620(18)
N2 Fe1 2.0374(17)
N3 Fe1 1.9813(17)
N4 Fe1 2.0441(17)
N5 Fe1 1.9810(18)
P1 F1 1.5927(15)
P1 F3 1.5941(14)
P1 F6 1.5962(15)
P1 F5 1.5992(15)
P1 F2 1.6017(15)
P1 F4 1.6083(14)
P2 F12 1.5913(15)
P2 F9 1.5924(14)
P2 F8 1.6003(15)
P2 F10 1.6004(16)
P2 F7 1.6007(14)
P2 F11 1.6034(15)

loop_
_geom_torsion_atom_site_label_1
_geom_torsion_atom_site_label_2
_geom_torsion_atom_site_label_3
_geom_torsion_atom_site_label_4
_geom_torsion
N1 C1 C2 C3 3.2(4)
C1 C2 C3 C4 -0.7(4)
C2 C3 C4 C5 -2.3(3)
C3 C4 C5 N1 3.0(3)
C3 C4 C5 C6 -172.9(2)
N1 C5 C6 N2 28.5(2)
C4 C5 C6 N2 -155.4(2)
N2 C7 C8 N3 1.0(3)
N2 C7 C8 C9 -179.25(19)
N3 C8 C9 C10 -1.4(3)
C7 C8 C9 C10 178.9(2)
C8 C9 C10 C11 0.9(4)
C9 C10 C11 C12 0.4(3)
C10 C11 C12 N3 -1.4(3)
N2 C13 C14 N4 -53.1(2)
N4 C15 C16 N5 24.5(3)
N4 C15 C16 C17 -160.35(19)
N5 C16 C17 C18 0.2(3)
C15 C16 C17 C18 -174.6(2)
C16 C17 C18 C19 0.9(3)
C17 C18 C19 C20 -0.8(3)
C18 C19 C20 N5 -0.4(3)
N4 C21 C22 C23 104.0(2)
N4 C21 C22 C27 -77.0(3)
C27 C22 C23 C24 0.1(3)
C21 C22 C23 C24 179.1(2)
C22 C23 C24 C25 -0.3(4)
C23 C24 C25 C26 0.3(4)
C24 C25 C26 C27 -0.3(4)
C25 C26 C27 C22 0.1(4)
C23 C22 C27 C26 -0.1(3)
C21 C22 C27 C26 -179.0(2)
O1 C28 C29 C30 179.0(2)
C28 C29 C30 C31 176.0(2)
C29 C28 O1 Fe1 -178.65(15)
C2 C1 N1 C5 -2.5(3)
C2 C1 N1 Fe1 175.62(17)
C4 C5 N1 C1 -0.6(3)
C6 C5 N1 C1 175.66(18)
C4 C5 N1 Fe1 -178.90(16)
C6 C5 N1 Fe1 -2.6(2)
C5 C6 N2 C13 -153.62(17)
C5 C6 N2 C7 80.96(19)
C5 C6 N2 Fe1 -38.95(18)
C14 C13 N2 C6 162.08(16)
C14 C13 N2 C7 -73.8(2)
C14 C13 N2 Fe1 46.74(17)
C8 C7 N2 C6 -119.75(19)
C8 C7 N2 C13 114.19(19)
C8 C7 N2 Fe1 -2.8(2)
C11 C12 N3 C8 1.0(3)
C11 C12 N3 Fe1 179.61(16)
C9 C8 N3 C12 0.4(3)
C7 C8 N3 C12 -179.80(18)
C9 C8 N3 Fe1 -178.30(16)
C7 C8 N3 Fe1 1.5(2)
C16 C15 N4 C14 86.3(2)
C16 C15 N4 C21 -150.69(18)
C16 C15 N4 Fe1 -29.4(2)
C13 C14 N4 C15 -84.6(2)
C13 C14 N4 C21 153.32(17)
C13 C14 N4 Fe1 30.87(19)
C22 C21 N4 C15 -43.9(2)
C22 C21 N4 C14 79.4(2)
C22 C21 N4 Fe1 -161.51(14)
C17 C16 N5 C20 -1.4(3)
C15 C16 N5 C20 173.74(18)
C17 C16 N5 Fe1 179.00(16)
C15 C16 N5 Fe1 -5.9(2)
C19 C20 N5 C16 1.4(3)
C19 C20 N5 Fe1 -178.99(17)
C28 O1 Fe1 N1 -78.67(18)
C28 O1 Fe1 N5 13.35(19)
C28 O1 Fe1 N3 -168.82(18)
C28 O1 Fe1 N4 97.61(18)
